data_7232519
loop_
_publ_author_name
'Jeong, Haewon'
'Kang, Yeji'
'Kim, Jin'
'Kim, Byung-Kwon'
'Hong, Seungwoo'

_publ_section_title
;
 Factors that determine thione(thiol)--disulfide interconversion in a
 bis(thiosemicarbazone) copper(ii) complex
;
_journal_issue 16
_journal_name_full 'RSC Advances'
_journal_page_first 9049
_journal_paper_doi 10.1039/C9RA01115C
_journal_volume 9
_journal_year 2019
_chemical_formula_moiety 'C13 H23 N7 O2 S2 Zn, 2(C F3 O3 S)'
_chemical_formula_sum 'C15 H23 F6 N7 O8 S4 Zn'
_chemical_formula_weight 737.01
_space_group_crystal_system monoclinic
_space_group_IT_number 14
_space_group_name_Hall '-P 2ybc'
_space_group_name_H-M_alt 'P 1 21/c 1'
_symmetry_space_group_name_Hall '-P 2ybc'
_symmetry_space_group_name_H-M 'P 1 21/c 1'
_atom_sites_solution_hydrogens mixed
_audit_creation_method SHELXL-2016/6
_audit_update_record
;
2019-02-07 deposited with the CCDC.    2019-03-07 downloaded from the CCDC.
;
_cell_angle_alpha 90
_cell_angle_beta 90.086(2)
_cell_angle_gamma 90
_cell_formula_units_Z 4
_cell_length_a 12.1424(17)
_cell_length_b 15.372(2)
_cell_length_c 14.688(2)
_cell_measurement_reflns_used 38665
_cell_measurement_temperature 120(2)
_cell_measurement_theta_max 26.498
_cell_measurement_theta_min 1.918
_cell_volume 2741.6(6)
_computing_cell_refinement 'Bruker SMART'
_computing_data_collection 'Bruker SMART'
_computing_data_reduction 'Bruker SAINT'
_computing_molecular_graphics 'Bruker SHELXTL'
_computing_publication_material 'Bruker SHELXTL'
_computing_structure_refinement 'SHELXL-2016/6 (Sheldrick, 2016)'
_computing_structure_solution 'SHELXT 2014/4 (Sheldrick, 2014)'
_diffrn_ambient_temperature 120(2)
_diffrn_measured_fraction_theta_full 1.000
_diffrn_measured_fraction_theta_max 0.999
_diffrn_measurement_device_type 'CCD area detector'
_diffrn_measurement_method 'phi and omega scans'
_diffrn_radiation_type MoK\a
_diffrn_radiation_wavelength 0.71073
_diffrn_reflns_av_R_equivalents 0.0203
_diffrn_reflns_av_unetI/netI 0.0124
_diffrn_reflns_Laue_measured_fraction_full 1.000
_diffrn_reflns_Laue_measured_fraction_max 0.999
_diffrn_reflns_limit_h_max 15
_diffrn_reflns_limit_h_min -15
_diffrn_reflns_limit_k_max 19
_diffrn_reflns_limit_k_min -18
_diffrn_reflns_limit_l_max 18
_diffrn_reflns_limit_l_min -18
_diffrn_reflns_number 38665
_diffrn_reflns_point_group_measured_fraction_full 1.000
_diffrn_reflns_point_group_measured_fraction_max 0.999
_diffrn_reflns_theta_full 25.242
_diffrn_reflns_theta_max 26.498
_diffrn_reflns_theta_min 1.918
_diffrn_source 'fine-focus sealed tube'
_exptl_absorpt_coefficient_mu 1.296
_exptl_absorpt_correction_type multi-scan
_exptl_absorpt_process_details SADABS
_exptl_crystal_colour yellow
_exptl_crystal_density_diffrn 1.786
_exptl_crystal_density_meas ?
_exptl_crystal_density_method 'not measured'
_exptl_crystal_description platy
_exptl_crystal_F_000 1496
_exptl_crystal_size_max 0.300
_exptl_crystal_size_mid 0.200
_exptl_crystal_size_min 0.100
_exptl_transmission_factor_max 0.745
_exptl_transmission_factor_min 0.682
_refine_diff_density_max 0.680
_refine_diff_density_min -0.522
_refine_diff_density_rms 0.089
_refine_ls_extinction_method none
_refine_ls_goodness_of_fit_ref 1.066
_refine_ls_hydrogen_treatment mixed
_refine_ls_matrix_type full
_refine_ls_number_parameters 398
_refine_ls_number_reflns 5687
_refine_ls_number_restraints 0
_refine_ls_restrained_S_all 1.066
_refine_ls_R_factor_all 0.0297
_refine_ls_R_factor_gt 0.0246
_refine_ls_shift/su_max 0.009
_refine_ls_shift/su_mean 0.000
_refine_ls_structure_factor_coef Fsqd
_refine_ls_weighting_details 'w=1/[\s^2^(Fo^2^)+(0.0297P)^2^+2.3345P] where P=(Fo^2^+2Fc^2^)/3'
_refine_ls_weighting_scheme calc
_refine_ls_wR_factor_gt 0.0615
_refine_ls_wR_factor_ref 0.0648
_reflns_Friedel_coverage 0.000
_reflns_number_gt 5106
_reflns_number_total 5687
_reflns_threshold_expression 'I > 2\s(I)'
_cod_data_source_file c9ra01115c2.cif
_cod_data_source_block KJ030-1
_cod_depositor_comments
;
The following automatic conversions were performed:

'_exptl_crystal_density_meas' value 'not measured' was changed to '?'
- the value is perceived as not measured.

Automatic conversion script
Id: cif_fix_values 4973 2017-02-22 13:04:09Z antanas 
;
_cod_original_cell_volume 2741.5(7)
_cod_database_code 7232519
_shelx_shelxl_version_number 2016/6
_shelx_space_group_comment
;
The symmetry employed for this shelxl refinement is uniquely defined
by the following loop, which should always be used as a source of
symmetry information in preference to the above space-group names.
They are only intended as comments.
;
_shelx_estimated_absorpt_t_min 0.697
_shelx_estimated_absorpt_t_max 0.881

loop_
_space_group_symop_operation_xyz
'x, y, z'
'-x, y+1/2, -z+1/2'
'-x, -y, -z'
'x, -y-1/2, z-1/2'

loop_
_atom_site_label
_atom_site_type_symbol
_atom_site_fract_x
_atom_site_fract_y
_atom_site_fract_z
_atom_site_U_iso_or_equiv
_atom_site_adp_type
_atom_site_occupancy
_atom_site_site_symmetry_order
_atom_site_calc_flag
_atom_site_refinement_flags_posn
_atom_site_refinement_flags_adp
Zn1 Zn 0.27271(2) 0.61454(2) 0.26166(2) 0.01348(6) Uani 1 1 d . .
S1 S 0.15410(4) 0.75191(3) 0.21558(3) 0.02050(10) Uani 1 1 d . .
S2 S 0.39013(4) 0.74233(3) 0.31349(3) 0.01828(10) Uani 1 1 d . .
S3 S 0.19626(3) 0.39971(3) 0.51423(3) 0.01692(10) Uani 1 1 d . .
S4 S 0.26688(3) 0.44193(3) 0.96325(3) 0.01738(10) Uani 1 1 d . .
N1 N -0.02652(13) 0.75273(11) 0.11439(11) 0.0195(3) Uani 1 1 d . .
N2 N 0.03401(12) 0.61867(9) 0.15259(10) 0.0159(3) Uani 1 1 d . .
N3 N 0.10946(11) 0.56290(9) 0.19013(9) 0.0141(3) Uani 1 1 d . .
N4 N 0.26864(11) 0.46803(9) 0.25701(9) 0.0136(3) Uani 1 1 d . .
N5 N 0.43085(11) 0.55396(9) 0.33184(9) 0.0140(3) Uani 1 1 d . .
N6 N 0.50879(12) 0.60624(10) 0.37091(10) 0.0155(3) Uani 1 1 d . .
N7 N 0.57211(13) 0.73930(11) 0.41205(11) 0.0199(3) Uani 1 1 d . .
O1 O 0.34524(11) 0.60533(8) 0.13341(8) 0.0179(3) Uani 1 1 d . .
O2 O 0.19386(11) 0.60083(9) 0.38690(9) 0.0217(3) Uani 1 1 d . .
O3 O 0.19765(13) 0.30665(9) 0.52233(10) 0.0321(3) Uani 1 1 d . .
O4 O 0.12254(10) 0.43427(8) 0.44563(8) 0.0208(3) Uani 1 1 d . .
O5 O 0.30444(10) 0.43952(9) 0.51476(9) 0.0258(3) Uani 1 1 d . .
O6 O 0.18301(11) 0.39153(8) 0.91721(9) 0.0242(3) Uani 1 1 d . .
O7 O 0.22432(11) 0.52069(9) 1.00507(9) 0.0255(3) Uani 1 1 d . .
O8 O 0.34236(12) 0.39424(10) 1.01854(10) 0.0327(3) Uani 1 1 d . .
F1 F 0.04097(12) 0.40217(16) 0.63667(11) 0.0783(6) Uani 1 1 d . .
F2 F 0.12791(16) 0.52217(11) 0.62463(10) 0.0638(5) Uani 1 1 d . .
F3 F 0.20325(11) 0.41312(9) 0.69086(8) 0.0378(3) Uani 1 1 d . .
F4 F 0.38804(10) 0.41783(9) 0.81853(9) 0.0392(3) Uani 1 1 d . .
F5 F 0.29300(11) 0.53627(8) 0.81638(8) 0.0356(3) Uani 1 1 d . .
F6 F 0.43740(10) 0.52701(9) 0.90145(8) 0.0353(3) Uani 1 1 d . .
C1 C 0.04904(13) 0.70580(11) 0.15822(11) 0.0155(3) Uani 1 1 d . .
C2 C -0.00103(17) 0.43836(13) 0.13268(15) 0.0300(5) Uani 1 1 d . .
H2B H -0.052069 0.414143 0.177660 0.045 Uiso 1 1 calc R U
H2C H 0.026528 0.391565 0.093549 0.045 Uiso 1 1 calc R U
H2D H -0.039520 0.481639 0.095373 0.045 Uiso 1 1 calc R U
C3 C 0.09396(14) 0.48090(11) 0.18090(11) 0.0160(3) Uani 1 1 d . .
C4 C 0.18172(14) 0.42553(11) 0.22090(11) 0.0145(3) Uani 1 1 d . .
C5 C 0.17459(14) 0.33517(12) 0.22106(12) 0.0191(4) Uani 1 1 d . .
H5 H 0.113020 0.306659 0.194487 0.023 Uiso 1 1 calc R U
C6 C 0.25868(15) 0.28763(12) 0.26057(13) 0.0225(4) Uani 1 1 d . .
H6A H 0.254825 0.225931 0.262602 0.027 Uiso 1 1 calc R U
C7 C 0.34849(15) 0.33070(12) 0.29713(12) 0.0202(4) Uani 1 1 d . .
H7 H 0.407336 0.299126 0.324123 0.024 Uiso 1 1 calc R U
C8 C 0.35098(14) 0.42124(11) 0.29360(11) 0.0144(3) Uani 1 1 d . .
C9 C 0.44404(14) 0.47142(11) 0.33359(11) 0.0156(3) Uani 1 1 d . .
C10 C 0.54108(15) 0.42331(13) 0.37188(14) 0.0251(4) Uani 1 1 d . .
H10A H 0.601056 0.464395 0.383964 0.038 Uiso 1 1 calc R U
H10B H 0.565836 0.379519 0.327946 0.038 Uiso 1 1 calc R U
H10C H 0.519748 0.394576 0.428741 0.038 Uiso 1 1 calc R U
C11 C 0.49585(14) 0.69356(11) 0.36830(11) 0.0150(3) Uani 1 1 d . .
C12 C 0.39068(17) 0.67533(13) 0.08038(13) 0.0262(4) Uani 1 1 d . .
H12A H 0.356816 0.730383 0.098997 0.039 Uiso 1 1 calc R U
H12B H 0.375766 0.665007 0.015687 0.039 Uiso 1 1 calc R U
H12C H 0.470418 0.678275 0.090340 0.039 Uiso 1 1 calc R U
C13 C 0.1759(2) 0.66299(16) 0.45669(15) 0.0438(6) Uani 1 1 d . .
H13A H 0.226300 0.651657 0.507462 0.066 Uiso 1 1 calc R U
H13B H 0.099642 0.658711 0.478094 0.066 Uiso 1 1 calc R U
H13C H 0.189173 0.721540 0.432714 0.066 Uiso 1 1 calc R U
C14 C 0.13788(17) 0.43641(15) 0.62206(13) 0.0315(5) Uani 1 1 d . .
C15 C 0.35113(16) 0.48356(13) 0.86994(13) 0.0244(4) Uani 1 1 d . .
H1A H 0.315(2) 0.5763(16) 0.1006(16) 0.029 Uiso 1 1 d . U
H1B H -0.0229(19) 0.8061(17) 0.1173(15) 0.029 Uiso 1 1 d . U
H1C H -0.083(2) 0.7292(15) 0.0851(16) 0.029 Uiso 1 1 d . U
H2 H -0.021(2) 0.5999(15) 0.1298(16) 0.029 Uiso 1 1 d . U
H2A H 0.172(2) 0.5567(16) 0.4012(16) 0.029 Uiso 1 1 d . U
H6 H 0.560(2) 0.5864(16) 0.3970(16) 0.029 Uiso 1 1 d . U
H7A H 0.5668(19) 0.7929(16) 0.4100(15) 0.029 Uiso 1 1 d . U
H7B H 0.629(2) 0.7141(15) 0.4373(15) 0.029 Uiso 1 1 d . U

loop_
_atom_site_aniso_label
_atom_site_aniso_U_11
_atom_site_aniso_U_22
_atom_site_aniso_U_33
_atom_site_aniso_U_23
_atom_site_aniso_U_13
_atom_site_aniso_U_12
Zn1 0.01384(10) 0.01346(10) 0.01314(10) -0.00050(7) -0.00033(7) -0.00028(7)
S1 0.0174(2) 0.0159(2) 0.0282(2) -0.00029(17) -0.00882(17) 0.00045(16)
S2 0.0162(2) 0.0145(2) 0.0241(2) -0.00101(16) -0.00671(17) 0.00024(16)
S3 0.0147(2) 0.0197(2) 0.0163(2) -0.00007(16) -0.00534(16) -0.00074(16)
S4 0.0144(2) 0.0203(2) 0.0175(2) 0.00215(16) -0.00325(16) -0.00200(16)
N1 0.0161(8) 0.0187(8) 0.0236(8) 0.0020(6) -0.0052(6) 0.0012(6)
N2 0.0113(7) 0.0165(7) 0.0200(7) 0.0017(6) -0.0050(6) 0.0005(6)
N3 0.0126(7) 0.0165(7) 0.0132(7) 0.0013(5) -0.0002(5) 0.0016(5)
N4 0.0135(7) 0.0150(7) 0.0123(6) -0.0010(5) 0.0010(5) -0.0004(5)
N5 0.0128(7) 0.0157(7) 0.0134(7) -0.0015(5) -0.0012(5) -0.0008(5)
N6 0.0124(7) 0.0172(7) 0.0167(7) -0.0018(6) -0.0050(6) 0.0006(6)
N7 0.0174(8) 0.0178(8) 0.0245(8) -0.0037(6) -0.0064(6) 0.0000(6)
O1 0.0212(6) 0.0177(6) 0.0148(6) -0.0023(5) 0.0013(5) -0.0055(5)
O2 0.0281(7) 0.0187(6) 0.0182(6) -0.0004(5) 0.0074(5) 0.0008(5)
O3 0.0426(9) 0.0189(7) 0.0348(8) 0.0010(6) -0.0187(7) -0.0026(6)
O4 0.0184(6) 0.0262(7) 0.0178(6) 0.0025(5) -0.0072(5) -0.0004(5)
O5 0.0167(6) 0.0355(8) 0.0251(7) 0.0024(6) -0.0058(5) -0.0049(6)
O6 0.0189(6) 0.0220(7) 0.0317(7) 0.0000(5) -0.0056(5) -0.0046(5)
O7 0.0215(7) 0.0315(8) 0.0234(7) -0.0079(6) -0.0013(5) 0.0016(6)
O8 0.0268(7) 0.0321(8) 0.0391(8) 0.0142(6) -0.0133(6) -0.0015(6)
F1 0.0297(8) 0.170(2) 0.0354(8) 0.0042(10) 0.0122(6) -0.0181(10)
F2 0.1026(14) 0.0563(10) 0.0324(7) -0.0086(7) -0.0038(8) 0.0498(10)
F3 0.0496(8) 0.0453(8) 0.0184(6) 0.0011(5) -0.0125(5) 0.0080(6)
F4 0.0310(7) 0.0508(8) 0.0356(7) -0.0185(6) 0.0088(5) 0.0004(6)
F5 0.0444(7) 0.0377(7) 0.0247(6) 0.0116(5) -0.0040(5) -0.0061(6)
F6 0.0250(6) 0.0438(7) 0.0371(7) -0.0037(6) 0.0021(5) -0.0170(5)
C1 0.0128(8) 0.0194(8) 0.0144(8) 0.0010(6) 0.0016(6) 0.0016(6)
C2 0.0246(10) 0.0223(10) 0.0430(12) 0.0036(9) -0.0167(9) -0.0048(8)
C3 0.0149(8) 0.0170(8) 0.0159(8) 0.0016(6) 0.0000(6) -0.0018(7)
C4 0.0149(8) 0.0155(8) 0.0131(8) -0.0008(6) 0.0020(6) -0.0010(6)
C5 0.0173(8) 0.0178(9) 0.0223(9) -0.0019(7) -0.0005(7) -0.0035(7)
C6 0.0240(9) 0.0122(8) 0.0313(10) -0.0013(7) 0.0002(8) -0.0009(7)
C7 0.0189(9) 0.0160(8) 0.0255(9) -0.0003(7) -0.0007(7) 0.0041(7)
C8 0.0148(8) 0.0142(8) 0.0142(8) -0.0009(6) 0.0009(6) 0.0010(6)
C9 0.0148(8) 0.0164(8) 0.0157(8) -0.0017(6) -0.0002(6) 0.0015(6)
C10 0.0217(9) 0.0184(9) 0.0353(11) -0.0027(8) -0.0113(8) 0.0051(7)
C11 0.0135(8) 0.0183(8) 0.0133(7) -0.0019(6) 0.0011(6) -0.0010(6)
C12 0.0320(10) 0.0254(10) 0.0213(9) 0.0021(8) 0.0054(8) -0.0086(8)
C13 0.0588(15) 0.0439(14) 0.0288(11) -0.0194(10) 0.0184(11) -0.0172(12)
C14 0.0267(10) 0.0478(13) 0.0200(9) 0.0031(9) -0.0031(8) 0.0085(9)
C15 0.0214(9) 0.0287(10) 0.0230(9) -0.0028(8) 0.0006(7) -0.0051(8)

loop_
_atom_type_symbol
_atom_type_description
_atom_type_scat_dispersion_real
_atom_type_scat_dispersion_imag
_atom_type_scat_source
C C 0.0033 0.0016 'International Tables Vol C Tables 4.2.6.8 and 6.1.1.4'
H H 0.0000 0.0000 'International Tables Vol C Tables 4.2.6.8 and 6.1.1.4'
N N 0.0061 0.0033 'International Tables Vol C Tables 4.2.6.8 and 6.1.1.4'
O O 0.0106 0.0060 'International Tables Vol C Tables 4.2.6.8 and 6.1.1.4'
F F 0.0171 0.0103 'International Tables Vol C Tables 4.2.6.8 and 6.1.1.4'
S S 0.1246 0.1234 'International Tables Vol C Tables 4.2.6.8 and 6.1.1.4'
Zn Zn 0.2839 1.4301 'International Tables Vol C Tables 4.2.6.8 and 6.1.1.4'

loop_
_geom_angle_atom_site_label_1
_geom_angle_atom_site_label_2
_geom_angle_atom_site_label_3
_geom_angle
O1 Zn1 O2 170.00(5)
O1 Zn1 N4 85.07(5)
O2 Zn1 N4 85.16(5)
O1 Zn1 N5 91.33(5)
O2 Zn1 N5 87.10(5)
N4 Zn1 N5 68.78(5)
O1 Zn1 N3 86.05(5)
O2 Zn1 N3 88.42(5)
N4 Zn1 N3 68.59(5)
N5 Zn1 N3 137.35(5)
O1 Zn1 S2 94.91(4)
O2 Zn1 S2 94.13(4)
N4 Zn1 S2 142.48(4)
N5 Zn1 S2 73.72(4)
N3 Zn1 S2 148.93(4)
O1 Zn1 S1 93.08(4)
O2 Zn1 S1 93.21(4)
N4 Zn1 S1 141.13(4)
N5 Zn1 S1 150.05(4)
N3 Zn1 S1 72.55(4)
S2 Zn1 S1 76.386(18)
C1 S1 Zn1 101.76(6)
C11 S2 Zn1 103.01(6)
O3 S3 O4 115.50(8)
O3 S3 O5 114.19(9)
O4 S3 O5 114.09(8)
O3 S3 C14 103.92(10)
O4 S3 C14 104.48(9)
O5 S3 C14 102.59(9)
O8 S4 O6 116.24(9)
O8 S4 O7 114.59(9)
O6 S4 O7 113.16(8)
O8 S4 C15 104.31(9)
O6 S4 C15 103.39(8)
O7 S4 C15 103.02(9)
C1 N1 H1B 118.6(16)
C1 N1 H1C 123.1(15)
H1B N1 H1C 118(2)
C1 N2 N3 120.29(15)
C1 N2 H2 119.5(17)
N3 N2 H2 120.1(17)
C3 N3 N2 118.35(14)
C3 N3 Zn1 119.81(11)
N2 N3 Zn1 121.69(11)
C8 N4 C4 118.65(15)
C8 N4 Zn1 120.44(11)
C4 N4 Zn1 120.86(11)
C9 N5 N6 119.21(15)
C9 N5 Zn1 120.01(11)
N6 N5 Zn1 120.78(11)
C11 N6 N5 119.43(14)
C11 N6 H6 119.3(18)
N5 N6 H6 121.2(18)
C11 N7 H7A 117.1(16)
C11 N7 H7B 121.3(15)
H7A N7 H7B 121(2)
C12 O1 Zn1 126.94(11)
C12 O1 H1A 106.5(18)
Zn1 O1 H1A 114.5(18)
C13 O2 Zn1 129.84(13)
C13 O2 H2A 110.2(18)
Zn1 O2 H2A 119.9(18)
N1 C1 N2 114.42(16)
N1 C1 S1 122.30(14)
N2 C1 S1 123.27(13)
C3 C2 H2B 109.5
C3 C2 H2C 109.5
H2B C2 H2C 109.5
C3 C2 H2D 109.5
H2B C2 H2D 109.5
H2C C2 H2D 109.5
N3 C3 C4 114.64(15)
N3 C3 C2 126.18(16)
C4 C3 C2 119.16(15)
N4 C4 C5 122.09(16)
N4 C4 C3 116.02(15)
C5 C4 C3 121.89(15)
C6 C5 C4 118.84(16)
C6 C5 H5 120.6
C4 C5 H5 120.6
C5 C6 C7 119.41(17)
C5 C6 H6A 120.3
C7 C6 H6A 120.3
C6 C7 C8 118.74(17)
C6 C7 H7 120.6
C8 C7 H7 120.6
N4 C8 C7 122.25(16)
N4 C8 C9 116.40(15)
C7 C8 C9 121.31(15)
N5 C9 C8 114.28(15)
N5 C9 C10 126.51(16)
C8 C9 C10 119.21(15)
C9 C10 H10A 109.5
C9 C10 H10B 109.5
H10A C10 H10B 109.5
C9 C10 H10C 109.5
H10A C10 H10C 109.5
H10B C10 H10C 109.5
N7 C11 N6 115.54(16)
N7 C11 S2 121.63(14)
N6 C11 S2 122.83(13)
O1 C12 H12A 109.5
O1 C12 H12B 109.5
H12A C12 H12B 109.5
O1 C12 H12C 109.5
H12A C12 H12C 109.5
H12B C12 H12C 109.5
O2 C13 H13A 109.5
O2 C13 H13B 109.5
H13A C13 H13B 109.5
O2 C13 H13C 109.5
H13A C13 H13C 109.5
H13B C13 H13C 109.5
F1 C14 F2 108.3(2)
F1 C14 F3 107.61(18)
F2 C14 F3 107.46(18)
F1 C14 S3 111.64(16)
F2 C14 S3 111.59(15)
F3 C14 S3 110.07(14)
F6 C15 F5 108.52(16)
F6 C15 F4 108.19(16)
F5 C15 F4 107.67(16)
F6 C15 S4 110.96(13)
F5 C15 S4 111.07(13)
F4 C15 S4 110.31(14)

loop_
_geom_bond_atom_site_label_1
_geom_bond_atom_site_label_2
_geom_bond_distance
Zn1 O1 2.0854(12)
Zn1 O2 2.0857(13)
Zn1 N4 2.2538(15)
Zn1 N5 2.3688(14)
Zn1 N3 2.3784(14)
Zn1 S2 2.5431(5)
Zn1 S1 2.6435(5)
S1 C1 1.6842(17)
S2 C11 1.6897(18)
S3 O3 1.4354(15)
S3 O4 1.4478(13)
S3 O5 1.4492(13)
S3 C14 1.826(2)
S4 O8 1.4265(14)
S4 O6 1.4467(13)
S4 O7 1.4529(14)
S4 C15 1.8271(19)
N1 C1 1.332(2)
N1 H1B 0.82(2)
N1 H1C 0.89(2)
N2 C1 1.354(2)
N2 N3 1.370(2)
N2 H2 0.80(2)
N3 C3 1.282(2)
N4 C8 1.343(2)
N4 C4 1.349(2)
N5 C9 1.279(2)
N5 N6 1.367(2)
N6 C11 1.352(2)
N6 H6 0.79(2)
N7 C11 1.328(2)
N7 H7A 0.83(2)
N7 H7B 0.87(2)
O1 C12 1.439(2)
O1 H1A 0.75(2)
O2 C13 1.419(2)
O2 H2A 0.76(2)
F1 C14 1.307(3)
F2 C14 1.324(3)
F3 C14 1.333(2)
F4 C15 1.339(2)
F5 C15 1.331(2)
F6 C15 1.325(2)
C2 C3 1.502(2)
C2 H2B 0.9800
C2 H2C 0.9800
C2 H2D 0.9800
C3 C4 1.484(2)
C4 C5 1.392(2)
C5 C6 1.383(3)
C5 H5 0.9500
C6 C7 1.383(3)
C6 H6A 0.9500
C7 C8 1.393(2)
C7 H7 0.9500
C8 C9 1.488(2)
C9 C10 1.500(2)
C10 H10A 0.9800
C10 H10B 0.9800
C10 H10C 0.9800
C12 H12A 0.9800
C12 H12B 0.9800
C12 H12C 0.9800
C13 H13A 0.9800
C13 H13B 0.9800
C13 H13C 0.9800

loop_
_geom_hbond_atom_site_label_D
_geom_hbond_atom_site_label_H
_geom_hbond_atom_site_label_A
_geom_hbond_distance_DH
_geom_hbond_distance_HA
_geom_hbond_distance_DA
_geom_hbond_angle_DHA
_geom_hbond_site_symmetry_A
O1 H1A O7 0.75(2) 1.98(3) 2.7191(18) 169(3) 1_554
O1 H1A S4 0.75(2) 2.95(3) 3.6679(14) 162(2) 1_554
N1 H1B O4 0.82(2) 2.49(2) 3.150(2) 138(2) 2
N1 H1C O3 0.89(2) 2.42(2) 3.004(2) 124.1(19) 2
N7 H7A O8 0.83(2) 2.18(2) 2.790(2) 131(2) 2_656
N7 H7B O5 0.87(2) 2.59(2) 3.310(2) 140.1(19) 3_666
N7 H7B O3 0.87(2) 2.21(2) 3.039(2) 158(2) 3_666
N7 H7B S3 0.87(2) 2.84(2) 3.6932(18) 166(2) 3_666
N6 H6 O5 0.79(2) 2.13(3) 2.906(2) 167(2) 3_666
N2 H2 O6 0.80(2) 2.09(3) 2.830(2) 154(2) 3_566
N1 H1C O6 0.89(2) 2.22(2) 2.956(2) 141(2) 3_566
O2 H2A O4 0.76(2) 2.08(2) 2.8375(19) 175(3) .
O2 H2A S3 0.76(2) 2.94(2) 3.6133(15) 148(2) .

loop_
_geom_torsion_atom_site_label_1
_geom_torsion_atom_site_label_2
_geom_torsion_atom_site_label_3
_geom_torsion_atom_site_label_4
_geom_torsion
C1 N2 N3 C3 -177.89(15)
C1 N2 N3 Zn1 -2.3(2)
C9 N5 N6 C11 179.23(15)
Zn1 N5 N6 C11 -0.85(19)
N3 N2 C1 N1 176.16(14)
N3 N2 C1 S1 -3.8(2)
Zn1 S1 C1 N1 -173.32(13)
Zn1 S1 C1 N2 6.68(15)
N2 N3 C3 C4 177.98(13)
Zn1 N3 C3 C4 2.31(19)
N2 N3 C3 C2 -0.5(3)
Zn1 N3 C3 C2 -176.17(14)
C8 N4 C4 C5 0.5(2)
Zn1 N4 C4 C5 -176.86(12)
C8 N4 C4 C3 -179.52(14)
Zn1 N4 C4 C3 3.15(19)
N3 C3 C4 N4 -3.5(2)
C2 C3 C4 N4 175.10(16)
N3 C3 C4 C5 176.50(15)
C2 C3 C4 C5 -4.9(2)
N4 C4 C5 C6 0.9(3)
C3 C4 C5 C6 -179.15(16)
C4 C5 C6 C7 -1.3(3)
C5 C6 C7 C8 0.5(3)
C4 N4 C8 C7 -1.3(2)
Zn1 N4 C8 C7 176.00(12)
C4 N4 C8 C9 -179.19(14)
Zn1 N4 C8 C9 -1.85(19)
C6 C7 C8 N4 0.9(3)
C6 C7 C8 C9 178.60(16)
N6 N5 C9 C8 176.75(13)
Zn1 N5 C9 C8 -3.17(19)
N6 N5 C9 C10 -2.6(3)
Zn1 N5 C9 C10 177.45(14)
N4 C8 C9 N5 3.3(2)
C7 C8 C9 N5 -174.60(15)
N4 C8 C9 C10 -177.31(15)
C7 C8 C9 C10 4.8(2)
N5 N6 C11 N7 176.49(14)
N5 N6 C11 S2 -3.4(2)
Zn1 S2 C11 N7 -174.73(13)
Zn1 S2 C11 N6 5.18(15)
O3 S3 C14 F1 -56.87(18)
O4 S3 C14 F1 64.60(19)
O5 S3 C14 F1 -176.07(17)
O3 S3 C14 F2 -178.20(16)
O4 S3 C14 F2 -56.73(18)
O5 S3 C14 F2 62.59(17)
O3 S3 C14 F3 62.57(17)
O4 S3 C14 F3 -175.96(15)
O5 S3 C14 F3 -56.63(17)
O8 S4 C15 F6 -53.76(16)
O6 S4 C15 F6 -175.74(13)
O7 S4 C15 F6 66.23(15)
O8 S4 C15 F5 -174.57(13)
O6 S4 C15 F5 63.45(15)
O7 S4 C15 F5 -54.58(15)
O8 S4 C15 F4 66.12(15)
O6 S4 C15 F4 -55.86(15)
O7 S4 C15 F4 -173.89(13)
